data_7159108
loop_
_publ_author_name
'Hsueh, Nai-Chen'
'Chen, Kuan-Ting'
'Chang, Meng-Yang'

_publ_section_title
;
 Tandem <i>C</i>- and <i>O</i>-alkylative annulation of
 &#x3b2;-ketosulfones with 1,2-bisbromomethyl arenes: one-pot construction
 of sulfonyl indanes and dioxadibenzofused macrocycles.
;
_journal_issue 7
_journal_name_full 'Organic &amp; biomolecular chemistry'
_journal_page_first 1487
_journal_page_last 1500
_journal_paper_doi 10.1039/d2ob02199d
_journal_volume 21
_journal_year 2023
_chemical_formula_moiety 'C44 H34 F2 O6 S2, 2(C H Cl3)'
_chemical_formula_sum 'C46 H36 Cl6 F2 O6 S2'
_chemical_formula_weight 999.57
_space_group_crystal_system triclinic
_space_group_IT_number 2
_space_group_name_Hall '-P 1'
_space_group_name_H-M_alt 'P -1'
_atom_sites_solution_hydrogens geom
_atom_sites_solution_primary dual
_audit_creation_date 2020-07-07
_audit_creation_method
;
Olex2 1.3-ac4
(compiled 2019.04.23 svn.r3594 for Rigaku Oxford Diffraction, GUI svn.r5739)
;
_audit_update_record
;
2020-11-03 deposited with the CCDC.	2023-01-13 downloaded from the CCDC.
;
_cell_angle_alpha 85.3580(10)
_cell_angle_beta 75.2910(10)
_cell_angle_gamma 69.7540(10)
_cell_formula_units_Z 2
_cell_length_a 10.35170(10)
_cell_length_b 14.6496(2)
_cell_length_c 16.2001(3)
_cell_measurement_reflns_used 34084
_cell_measurement_temperature 113(2)
_cell_measurement_theta_max 27.0560
_cell_measurement_theta_min 2.1570
_cell_volume 2229.33(6)
_computing_cell_refinement 'CrysAlisPro 1.171.41.56a (Rigaku OD, 2020)'
_computing_data_collection 'CrysAlisPro 1.171.41.56a (Rigaku OD, 2020)'
_computing_data_reduction 'CrysAlisPro 1.171.41.56a (Rigaku OD, 2020)'
_computing_molecular_graphics 'Olex2 (Dolomanov et al., 2009)'
_computing_publication_material 'Olex2 (Dolomanov et al., 2009)'
_computing_structure_refinement 'ShelXL (Sheldrick, 2015)'
_computing_structure_solution 'ShelXT (Sheldrick, 2015)'
_diffrn_ambient_temperature 113(2)
_diffrn_detector 'Hybrid Pixel Array Detector'
_diffrn_detector_area_resol_mean 10.0000
_diffrn_measured_fraction_theta_full 0.998
_diffrn_measured_fraction_theta_max 0.956
_diffrn_measurement_details
;
List of Runs (angles in degrees, time in seconds):

  # Type    Start    End  Width  t~exp~   \w     \q     \k     \f   Frames
#--------------------------------------------------------------------------
  1  \w    -41.00 -16.00   0.50   32.14    --   10.60 -44.00 150.00   50
  2  \w     14.00  39.00   0.50   32.14    --   10.60  44.00 -58.00   50
  3  \w    -63.00 -38.00   0.50   32.14    --  -10.90 -44.00 150.00   50
  4  \w      8.00  36.00   0.50   32.14    --  -10.90  44.00 -58.00   56
  5  \w    -17.00  36.00   0.50   32.14    --   10.60  82.00-150.00  106
  6  \w     16.00  50.00   0.50   32.14    --   10.60  77.00-180.00   68
  7  \w      9.00  41.00   0.50   32.14    --   10.60 -57.00-120.00   64
  8  \w    -17.00 100.00   0.50   32.14    --   10.60  82.00 -30.00  234
  9  \w     22.00  76.00   0.50   32.14    --   10.60  77.00   0.00  108
 10  \w     62.00  88.00   0.50   32.14    --   10.60  82.00  60.00   52
 11  \w     12.00  38.00   0.50   32.14    --   10.60  77.00  60.00   52
 12  \w     -7.00  55.00   0.50   32.14    --   10.60  82.00  90.00  124
 13  \w     34.00 100.00   0.50   32.14    --   10.60  82.00 150.00  132
 14  \w     -8.00  23.00   0.50   32.14    --   10.60  82.00 150.00   62
 15  \w     41.00  67.00   0.50   32.14    --   10.60  82.00-150.00   52
 16  \w     13.00  39.00   0.50   32.14    --   10.60  77.00 -60.00   52
 17  \w     47.00  93.00   0.50   32.14    --   10.60  77.00 -60.00   92
 18  \w    -63.00  -7.00   0.50   32.14    --   10.60 -57.00-120.00  112
 19  \w    -17.00   8.00   0.50   32.14    --   10.60  82.00  60.00   50
 20  \w    -60.00  40.00   0.50   32.14    --   10.60 -57.00-150.00  200
 21  \w     29.00  54.00   0.50   32.14    --   10.60  82.00  60.00   50
 22  \w    -14.00  12.00   0.50   32.14    --  -10.90 -82.00   0.00   52
 23  \w    -69.00 -44.00   0.50   32.14    --  -10.90 -82.00   0.00   50
 24  \w    -97.00 -72.00   0.50   32.14    --  -10.90 -82.00   0.00   50
 25  \w    -32.00  70.00   0.50   32.14    --  -10.90  82.00  30.00  204
 26  \w    -31.00  -5.00   0.50   32.14    --  -10.90 -57.00 120.00   52
 27  \w    -96.00 -65.00   0.50   32.14    --  -10.90 -57.00 120.00   62
 28  \w    -21.00   4.00   0.50   32.14    --  -10.90 -82.00 120.00   50
 29  \w    -26.00   2.00   0.50   32.14    --  -10.90 -82.00-120.00   56
 30  \w    -82.00 -57.00   0.50   32.14    --  -10.90 -82.00-120.00   50
 31  \w    -93.00  10.00   0.50   32.14    --  -10.90 -82.00 150.00  206
 32  \w   -100.00 -44.00   0.50   32.14    --  -10.90 -82.00 120.00  112
 33  \w    -33.00  -8.00   0.50   32.14    --  -10.90 -77.00  60.00   50
 34  \w     37.00  62.00   0.50   32.14    --  -10.90  44.00 -58.00   50
;
_diffrn_measurement_device 'four-circle diffractometer'
_diffrn_measurement_device_type 'XtaLAB Pro II AFC12 (RINC): Kappa single'
_diffrn_measurement_method '\w scans'
_diffrn_orient_matrix_type 'CrysAlisPro convention (1999,Acta A55,543-557)'
_diffrn_orient_matrix_UB_11 -0.0700793000
_diffrn_orient_matrix_UB_12 0.0198066000
_diffrn_orient_matrix_UB_13 -0.0057186000
_diffrn_orient_matrix_UB_21 -0.0241403000
_diffrn_orient_matrix_UB_22 0.0201868000
_diffrn_orient_matrix_UB_23 0.0417655000
_diffrn_orient_matrix_UB_31 0.0130611000
_diffrn_orient_matrix_UB_32 0.0431694000
_diffrn_orient_matrix_UB_33 -0.0164949000
_diffrn_radiation_monochromator mirror
_diffrn_radiation_probe x-ray
_diffrn_radiation_type 'Mo K\a'
_diffrn_radiation_wavelength 0.71073
_diffrn_reflns_av_R_equivalents 0.0284
_diffrn_reflns_av_unetI/netI 0.0244
_diffrn_reflns_Laue_measured_fraction_full 0.998
_diffrn_reflns_Laue_measured_fraction_max 0.956
_diffrn_reflns_limit_h_max 13
_diffrn_reflns_limit_h_min -13
_diffrn_reflns_limit_k_max 17
_diffrn_reflns_limit_k_min -18
_diffrn_reflns_limit_l_max 20
_diffrn_reflns_limit_l_min -20
_diffrn_reflns_number 55235
_diffrn_reflns_point_group_measured_fraction_full 0.998
_diffrn_reflns_point_group_measured_fraction_max 0.956
_diffrn_reflns_theta_full 25.242
_diffrn_reflns_theta_max 27.053
_diffrn_reflns_theta_min 1.963
_diffrn_source 'micro-focus sealed X-ray tube'
_diffrn_source_type 'Rigaku (Mo) X-ray Source'
_exptl_absorpt_coefficient_mu 0.537
_exptl_absorpt_correction_T_max 1.00000
_exptl_absorpt_correction_T_min 0.61328
_exptl_absorpt_correction_type multi-scan
_exptl_absorpt_process_details
;
CrysAlisPro 1.171.41.56a (Rigaku Oxford Diffraction, 2020)
Empirical absorption correction using spherical harmonics,
 implemented in SCALE3 ABSPACK scaling algorithm.
;
_exptl_crystal_colour colourless
_exptl_crystal_colour_primary colourless
_exptl_crystal_density_diffrn 1.489
_exptl_crystal_description block
_exptl_crystal_F_000 1024
_exptl_crystal_size_max 0.25
_exptl_crystal_size_mid 0.2
_exptl_crystal_size_min 0.2
_refine_diff_density_max 0.834
_refine_diff_density_min -1.293
_refine_diff_density_rms 0.076
_refine_ls_extinction_method none
_refine_ls_goodness_of_fit_ref 1.053
_refine_ls_hydrogen_treatment constr
_refine_ls_matrix_type full
_refine_ls_number_parameters 559
_refine_ls_number_reflns 9369
_refine_ls_number_restraints 0
_refine_ls_restrained_S_all 1.053
_refine_ls_R_factor_all 0.0525
_refine_ls_R_factor_gt 0.0484
_refine_ls_shift/su_max 0.001
_refine_ls_shift/su_mean 0.000
_refine_ls_structure_factor_coef Fsqd
_refine_ls_weighting_details 'w=1/[\s^2^(Fo^2^)+(0.0662P)^2^+3.3466P] where P=(Fo^2^+2Fc^2^)/3'
_refine_ls_weighting_scheme calc
_refine_ls_wR_factor_gt 0.1337
_refine_ls_wR_factor_ref 0.1374
_reflns_Friedel_coverage 0.000
_reflns_number_gt 8524
_reflns_number_total 9369
_reflns_threshold_expression 'I > 2\s(I)'
_cod_data_source_file d2ob02199d2.cif
_cod_data_source_block k10907-myc-a
_cod_depositor_comments 'Adding full bibliography for 7159105--7159114.cif.'
_cod_database_code 7159108
_shelx_shelxl_version_number 2018/3
_chemical_oxdiff_formula 'C42 H33 O6 F2'
_shelx_space_group_comment
;
The symmetry employed for this shelxl refinement is uniquely defined
by the following loop, which should always be used as a source of
symmetry information in preference to the above space-group names.
They are only intended as comments.
;
_diffrn_oxdiff_digest_frames
;
01cd7ac0a7015f3f96495c27a20c2cf580000252835
;
_reflns_odcompleteness_completeness 99.48
_reflns_odcompleteness_iscentric 1
_reflns_odcompleteness_theta 26.32
_olex2_refinement_description
;
1. Fixed Uiso
 At 1.2 times of:
  All C(H) groups, All C(H,H) groups
2.a Ternary CH refined with riding coordinates:
 C45(H45), C46(H46)
2.b Secondary CH2 refined with riding coordinates:
 C1(H1A,H1B), C8(H8A,H8B), C23(H23A,H23B), C30(H30A,H30B)
2.c Aromatic/amide H refined with riding coordinates:
 C3(H3), C4(H4), C5(H5), C6(H6), C11(H11), C12(H12), C13(H13), C14(H14),
 C15(H15), C18(H18), C19(H19), C21(H21), C22(H22), C25(H25), C26(H26), C27(H27),
  C28(H28), C33(H33), C34(H34), C36(H36), C37(H37), C40(H40), C41(H41),
 C42(H42), C43(H43), C44(H44)
;
_smtbx_masks_void_probe_radius 1.2
_smtbx_masks_void_truncation_radius 1.2
_olex2_submission_special_instructions 'No special instructions were received'
_oxdiff_exptl_absorpt_empirical_details
;
Empirical correction (ABSPACK) includes:
- Absorption correction using spherical harmonics
- Frame scaling
;
_oxdiff_exptl_absorpt_empirical_full_max 1.412
_oxdiff_exptl_absorpt_empirical_full_min 0.739

loop_
_space_group_symop_operation_xyz
'x, y, z'
'-x, -y, -z'

loop_
_atom_site_label
_atom_site_type_symbol
_atom_site_fract_x
_atom_site_fract_y
_atom_site_fract_z
_atom_site_U_iso_or_equiv
_atom_site_adp_type
_atom_site_occupancy
_atom_site_site_symmetry_order
_atom_site_calc_flag
_atom_site_refinement_flags_posn
_atom_site_refinement_flags_adp
_atom_site_refinement_flags_occupancy
_atom_site_disorder_assembly
_atom_site_disorder_group
S1 S 0.46685(6) 0.10427(4) 0.27330(3) 0.01851(13) Uani 1 1 d . . . . .
S2 S -0.06555(5) 0.67088(4) 0.40064(3) 0.01666(12) Uani 1 1 d . . . . .
F1 F 0.6732(3) 0.09612(15) 0.57808(14) 0.0618(6) Uani 1 1 d . . . . .
F2 F 0.08793(19) 0.81248(12) 0.67535(10) 0.0381(4) Uani 1 1 d . . . . .
O1 O 0.46925(16) 0.36654(10) 0.20041(9) 0.0183(3) Uani 1 1 d . . . . .
O2 O 0.30895(15) 0.62237(11) 0.23889(9) 0.0170(3) Uani 1 1 d . . . . .
O3 O 0.33680(19) 0.08285(12) 0.29514(12) 0.0278(4) Uani 1 1 d . . . . .
O4 O 0.58398(19) 0.04691(11) 0.20819(11) 0.0284(4) Uani 1 1 d . . . . .
O5 O -0.11802(17) 0.59319(12) 0.43581(11) 0.0231(3) Uani 1 1 d . . . . .
O6 O -0.15761(16) 0.75315(12) 0.36497(11) 0.0238(3) Uani 1 1 d . . . . .
C1 C 0.5105(2) 0.42339(15) 0.12713(14) 0.0189(4) Uani 1 1 d . . . . .
H1A H 0.586735 0.380832 0.084500 0.023 Uiso 1 1 calc R . . . .
H1B H 0.544891 0.470683 0.144627 0.023 Uiso 1 1 calc R . . . .
C2 C 0.3857(2) 0.47513(15) 0.08927(13) 0.0171(4) Uani 1 1 d . . . . .
C3 C 0.3401(3) 0.42045(17) 0.04368(14) 0.0226(5) Uani 1 1 d . . . . .
H3 H 0.386988 0.353682 0.037542 0.027 Uiso 1 1 calc R . . . .
C4 C 0.2259(3) 0.46419(19) 0.00734(15) 0.0276(5) Uani 1 1 d . . . . .
H4 H 0.196720 0.426689 -0.022838 0.033 Uiso 1 1 calc R . . . .
C5 C 0.1554(3) 0.56316(19) 0.01583(15) 0.0268(5) Uani 1 1 d . . . . .
H5 H 0.078527 0.592513 -0.008317 0.032 Uiso 1 1 calc R . . . .
C6 C 0.2000(2) 0.61862(17) 0.06069(14) 0.0215(4) Uani 1 1 d . . . . .
H6 H 0.152768 0.685410 0.066076 0.026 Uiso 1 1 calc R . . . .
C7 C 0.3143(2) 0.57582(15) 0.09778(13) 0.0166(4) Uani 1 1 d . . . . .
C8 C 0.3548(2) 0.63910(15) 0.14831(13) 0.0189(4) Uani 1 1 d . . . . .
H8A H 0.456833 0.624088 0.132418 0.023 Uiso 1 1 calc R . . . .
H8B H 0.310490 0.707013 0.135676 0.023 Uiso 1 1 calc R . . . .
C9 C 0.5093(2) 0.26783(15) 0.19475(13) 0.0155(4) Uani 1 1 d . . . . .
C10 C 0.6450(2) 0.21611(15) 0.13367(13) 0.0160(4) Uani 1 1 d . . . . .
C11 C 0.7720(2) 0.21654(15) 0.14803(14) 0.0192(4) Uani 1 1 d . . . . .
H11 H 0.771209 0.248192 0.195732 0.023 Uiso 1 1 calc R . . . .
C12 C 0.8996(2) 0.16954(16) 0.09088(16) 0.0225(5) Uani 1 1 d . . . . .
H12 H 0.984612 0.168721 0.100892 0.027 Uiso 1 1 calc R . . . .
C13 C 0.9005(2) 0.12384(16) 0.01890(15) 0.0242(5) Uani 1 1 d . . . . .
H13 H 0.986126 0.092923 -0.019485 0.029 Uiso 1 1 calc R . . . .
C14 C 0.7747(3) 0.12407(16) 0.00399(14) 0.0237(5) Uani 1 1 d . . . . .
H14 H 0.775611 0.093700 -0.044510 0.028 Uiso 1 1 calc R . . . .
C15 C 0.6471(2) 0.16961(16) 0.06138(14) 0.0197(4) Uani 1 1 d . . . . .
H15 H 0.562609 0.169131 0.051614 0.024 Uiso 1 1 calc R . . . .
C16 C 0.4222(2) 0.22910(15) 0.25062(13) 0.0161(4) Uani 1 1 d . . . . .
C17 C 0.5276(2) 0.09660(15) 0.36676(14) 0.0186(4) Uani 1 1 d . . . . .
C18 C 0.4318(3) 0.12344(16) 0.44543(15) 0.0244(5) Uani 1 1 d . . . . .
H18 H 0.334948 0.141157 0.449648 0.029 Uiso 1 1 calc R . . . .
C19 C 0.4803(3) 0.12383(18) 0.51752(17) 0.0340(6) Uani 1 1 d . . . . .
H19 H 0.417320 0.142354 0.570439 0.041 Uiso 1 1 calc R . . . .
C20 C 0.6242(4) 0.0960(2) 0.50853(19) 0.0380(7) Uani 1 1 d . . . . .
C21 C 0.7209(3) 0.0676(2) 0.4322(2) 0.0405(7) Uani 1 1 d . . . . .
H21 H 0.817613 0.047838 0.429022 0.049 Uiso 1 1 calc R . . . .
C22 C 0.6727(3) 0.06865(19) 0.35985(18) 0.0299(5) Uani 1 1 d . . . . .
H22 H 0.736650 0.050852 0.307137 0.036 Uiso 1 1 calc R . . . .
C23 C 0.2874(2) 0.29352(15) 0.30929(13) 0.0170(4) Uani 1 1 d . . . . .
H23A H 0.247487 0.253085 0.350999 0.020 Uiso 1 1 calc R . . . .
H23B H 0.310968 0.337399 0.339937 0.020 Uiso 1 1 calc R . . . .
C24 C 0.1765(2) 0.35289(15) 0.26224(13) 0.0157(4) Uani 1 1 d . . . . .
C25 C 0.1323(2) 0.30464(16) 0.21005(14) 0.0202(4) Uani 1 1 d . . . . .
H25 H 0.177179 0.238020 0.200926 0.024 Uiso 1 1 calc R . . . .
C26 C 0.0232(3) 0.35393(18) 0.17165(14) 0.0236(5) Uani 1 1 d . . . . .
H26 H -0.004850 0.320601 0.136917 0.028 Uiso 1 1 calc R . . . .
C27 C -0.0445(2) 0.45328(17) 0.18495(14) 0.0224(5) Uani 1 1 d . . . . .
H27 H -0.119650 0.486676 0.160361 0.027 Uiso 1 1 calc R . . . .
C28 C 0.0007(2) 0.50229(16) 0.23523(14) 0.0192(4) Uani 1 1 d . . . . .
H28 H -0.043358 0.569156 0.242970 0.023 Uiso 1 1 calc R . . . .
C29 C 0.1109(2) 0.45369(15) 0.27450(13) 0.0153(4) Uani 1 1 d . . . . .
C30 C 0.1606(2) 0.50719(15) 0.33002(13) 0.0161(4) Uani 1 1 d . . . . .
H30A H 0.136080 0.486783 0.388677 0.019 Uiso 1 1 calc R . . . .
H30B H 0.263161 0.488129 0.312244 0.019 Uiso 1 1 calc R . . . .
C31 C 0.0982(2) 0.61683(15) 0.32668(13) 0.0157(4) Uani 1 1 d . . . . .
C32 C -0.0158(2) 0.71393(15) 0.48212(13) 0.0175(4) Uani 1 1 d . . . . .
C33 C -0.0483(2) 0.81362(16) 0.49137(15) 0.0217(4) Uani 1 1 d . . . . .
H33 H -0.092293 0.857057 0.453600 0.026 Uiso 1 1 calc R . . . .
C34 C -0.0140(3) 0.84723(17) 0.55782(16) 0.0262(5) Uani 1 1 d . . . . .
H34 H -0.037058 0.913524 0.566595 0.031 Uiso 1 1 calc R . . . .
C35 C 0.0549(3) 0.78013(19) 0.61013(15) 0.0262(5) Uani 1 1 d . . . . .
C36 C 0.0916(2) 0.68080(18) 0.60073(14) 0.0236(5) Uani 1 1 d . . . . .
H36 H 0.140212 0.637617 0.636827 0.028 Uiso 1 1 calc R . . . .
C37 C 0.0538(2) 0.64755(16) 0.53594(14) 0.0201(4) Uani 1 1 d . . . . .
H37 H 0.074917 0.581213 0.528570 0.024 Uiso 1 1 calc R . . . .
C38 C 0.1699(2) 0.67079(15) 0.27812(13) 0.0150(4) Uani 1 1 d . . . . .
C39 C 0.1237(2) 0.77786(15) 0.26596(13) 0.0160(4) Uani 1 1 d . . . . .
C40 C 0.0135(2) 0.82646(16) 0.22672(14) 0.0204(4) Uani 1 1 d . . . . .
H40 H -0.039006 0.792842 0.212039 0.025 Uiso 1 1 calc R . . . .
C41 C -0.0176(3) 0.92517(17) 0.20960(14) 0.0249(5) Uani 1 1 d . . . . .
H41 H -0.090518 0.957454 0.182933 0.030 Uiso 1 1 calc R . . . .
C42 C 0.0594(3) 0.97555(17) 0.23213(15) 0.0269(5) Uani 1 1 d . . . . .
H42 H 0.037705 1.041713 0.220824 0.032 Uiso 1 1 calc R . . . .
C43 C 0.1688(3) 0.92803(17) 0.27144(15) 0.0252(5) Uani 1 1 d . . . . .
H43 H 0.219753 0.962378 0.286896 0.030 Uiso 1 1 calc R . . . .
C44 C 0.2023(2) 0.82895(16) 0.28772(14) 0.0206(4) Uani 1 1 d . . . . .
H44 H 0.276847 0.796669 0.313068 0.025 Uiso 1 1 calc R . . . .
Cl1 Cl 0.80580(8) -0.22854(7) 0.09140(6) 0.0529(2) Uani 1 1 d . . . . .
Cl2 Cl 0.50051(8) -0.14734(7) 0.12354(5) 0.04606(19) Uani 1 1 d . . . . .
Cl3 Cl 0.67654(8) -0.09988(6) -0.03199(5) 0.04418(18) Uani 1 1 d . . . . .
C45 C 0.6601(3) -0.1263(2) 0.07769(18) 0.0336(6) Uani 1 1 d . . . . .
H45 H 0.660886 -0.070292 0.106573 0.040 Uiso 1 1 calc R . . . .
Cl4 Cl 0.58468(9) 0.47829(7) 0.32717(6) 0.0542(2) Uani 1 1 d . . . . .
Cl5 Cl 0.60625(9) 0.66789(7) 0.28138(7) 0.0583(2) Uani 1 1 d . . . . .
Cl6 Cl 0.43109(18) 0.64012(10) 0.44354(8) 0.0999(5) Uani 1 1 d . . . . .
C46 C 0.5885(4) 0.5865(3) 0.3650(2) 0.0543(8) Uani 1 1 d . . . . .
H46 H 0.669622 0.570785 0.390693 0.065 Uiso 1 1 calc R . . . .

loop_
_atom_site_aniso_label
_atom_site_aniso_U_11
_atom_site_aniso_U_22
_atom_site_aniso_U_33
_atom_site_aniso_U_23
_atom_site_aniso_U_13
_atom_site_aniso_U_12
S1 0.0224(3) 0.0114(2) 0.0202(3) -0.00168(19) -0.0010(2) -0.0064(2)
S2 0.0150(2) 0.0153(2) 0.0183(2) -0.00093(19) -0.00082(19) -0.00548(19)
F1 0.1007(17) 0.0550(12) 0.0606(12) 0.0243(10) -0.0602(13) -0.0408(12)
F2 0.0525(10) 0.0466(9) 0.0269(8) -0.0070(7) -0.0096(7) -0.0295(8)
O1 0.0226(8) 0.0116(7) 0.0155(7) 0.0005(5) 0.0018(6) -0.0041(6)
O2 0.0157(7) 0.0168(7) 0.0147(7) -0.0005(6) -0.0005(5) -0.0029(6)
O3 0.0304(9) 0.0227(8) 0.0361(10) 0.0015(7) -0.0082(7) -0.0162(7)
O4 0.0382(10) 0.0135(7) 0.0240(8) -0.0053(6) 0.0045(7) -0.0042(7)
O5 0.0223(8) 0.0208(8) 0.0270(8) -0.0002(6) 0.0000(6) -0.0123(6)
O6 0.0173(8) 0.0231(8) 0.0263(8) 0.0016(7) -0.0037(6) -0.0023(6)
C1 0.0188(10) 0.0152(10) 0.0181(10) 0.0032(8) 0.0015(8) -0.0053(8)
C2 0.0184(10) 0.0172(10) 0.0126(9) 0.0022(8) 0.0026(7) -0.0072(8)
C3 0.0287(12) 0.0197(11) 0.0179(10) -0.0014(8) 0.0000(9) -0.0101(9)
C4 0.0345(13) 0.0346(13) 0.0198(11) 0.0008(9) -0.0058(10) -0.0198(11)
C5 0.0254(12) 0.0355(13) 0.0192(11) 0.0061(9) -0.0068(9) -0.0104(10)
C6 0.0224(11) 0.0202(11) 0.0169(10) 0.0046(8) -0.0010(8) -0.0048(9)
C7 0.0180(10) 0.0171(10) 0.0115(9) 0.0013(7) 0.0023(7) -0.0064(8)
C8 0.0213(10) 0.0157(10) 0.0166(10) 0.0015(8) 0.0016(8) -0.0071(8)
C9 0.0175(10) 0.0134(9) 0.0147(9) -0.0017(7) -0.0046(8) -0.0030(8)
C10 0.0171(10) 0.0119(9) 0.0162(10) 0.0003(7) -0.0018(8) -0.0030(8)
C11 0.0206(10) 0.0156(10) 0.0217(10) -0.0001(8) -0.0064(8) -0.0054(8)
C12 0.0168(10) 0.0166(10) 0.0322(12) 0.0042(9) -0.0056(9) -0.0043(8)
C13 0.0203(11) 0.0136(10) 0.0285(12) -0.0008(9) 0.0059(9) -0.0013(8)
C14 0.0304(12) 0.0182(11) 0.0184(10) -0.0040(8) 0.0019(9) -0.0079(9)
C15 0.0208(10) 0.0191(10) 0.0192(10) -0.0024(8) -0.0033(8) -0.0072(8)
C16 0.0186(10) 0.0119(9) 0.0164(9) -0.0016(7) -0.0027(8) -0.0040(8)
C17 0.0188(10) 0.0112(9) 0.0239(11) 0.0027(8) -0.0022(8) -0.0055(8)
C18 0.0228(11) 0.0191(11) 0.0245(11) 0.0022(9) -0.0024(9) -0.0013(9)
C19 0.0498(16) 0.0208(12) 0.0244(12) 0.0023(10) -0.0093(11) -0.0035(11)
C20 0.0606(19) 0.0264(13) 0.0429(16) 0.0150(12) -0.0330(15) -0.0228(13)
C21 0.0332(14) 0.0404(16) 0.0595(19) 0.0260(14) -0.0251(14) -0.0226(12)
C22 0.0193(11) 0.0292(13) 0.0375(14) 0.0113(11) -0.0040(10) -0.0081(10)
C23 0.0182(10) 0.0140(9) 0.0153(9) -0.0009(8) -0.0002(8) -0.0035(8)
C24 0.0162(9) 0.0159(10) 0.0133(9) 0.0002(7) 0.0019(7) -0.0073(8)
C25 0.0251(11) 0.0170(10) 0.0185(10) -0.0023(8) -0.0008(8) -0.0097(9)
C26 0.0293(12) 0.0279(12) 0.0191(10) -0.0018(9) -0.0055(9) -0.0162(10)
C27 0.0222(11) 0.0272(12) 0.0198(10) 0.0016(9) -0.0073(9) -0.0097(9)
C28 0.0205(10) 0.0178(10) 0.0191(10) 0.0007(8) -0.0039(8) -0.0069(8)
C29 0.0160(9) 0.0174(10) 0.0126(9) -0.0007(7) 0.0003(7) -0.0083(8)
C30 0.0181(10) 0.0137(9) 0.0169(10) -0.0007(7) -0.0044(8) -0.0054(8)
C31 0.0168(10) 0.0140(10) 0.0156(9) -0.0021(7) -0.0036(8) -0.0042(8)
C32 0.0160(10) 0.0168(10) 0.0169(10) -0.0036(8) 0.0033(8) -0.0064(8)
C33 0.0208(11) 0.0163(10) 0.0254(11) -0.0004(8) -0.0003(9) -0.0065(8)
C34 0.0284(12) 0.0199(11) 0.0296(12) -0.0065(9) 0.0011(10) -0.0117(9)
C35 0.0289(12) 0.0342(13) 0.0190(11) -0.0065(9) 0.0011(9) -0.0186(10)
C36 0.0221(11) 0.0289(12) 0.0180(10) 0.0010(9) -0.0010(8) -0.0092(9)
C37 0.0207(10) 0.0169(10) 0.0181(10) -0.0010(8) 0.0027(8) -0.0056(8)
C38 0.0153(9) 0.0150(9) 0.0141(9) -0.0033(7) -0.0035(7) -0.0039(8)
C39 0.0172(10) 0.0143(10) 0.0143(9) -0.0023(7) 0.0005(8) -0.0051(8)
C40 0.0205(10) 0.0210(11) 0.0180(10) -0.0012(8) -0.0034(8) -0.0053(9)
C41 0.0268(12) 0.0216(11) 0.0179(10) 0.0005(9) -0.0037(9) 0.0009(9)
C42 0.0361(13) 0.0143(10) 0.0223(11) -0.0013(8) 0.0017(10) -0.0044(9)
C43 0.0304(12) 0.0200(11) 0.0256(11) -0.0046(9) 0.0001(9) -0.0128(10)
C44 0.0198(10) 0.0187(10) 0.0232(11) -0.0029(8) -0.0028(8) -0.0073(8)
Cl1 0.0345(4) 0.0646(5) 0.0598(5) -0.0050(4) -0.0189(3) -0.0103(4)
Cl2 0.0304(3) 0.0670(5) 0.0440(4) 0.0085(4) -0.0066(3) -0.0239(3)
Cl3 0.0366(4) 0.0513(4) 0.0413(4) -0.0003(3) 0.0002(3) -0.0174(3)
C45 0.0271(13) 0.0382(14) 0.0374(14) -0.0128(12) -0.0018(11) -0.0147(11)
Cl4 0.0484(5) 0.0522(5) 0.0612(5) 0.0065(4) -0.0216(4) -0.0115(4)
Cl5 0.0462(5) 0.0631(5) 0.0702(6) 0.0173(4) -0.0209(4) -0.0231(4)
Cl6 0.1237(11) 0.0727(7) 0.0604(7) 0.0000(6) 0.0159(7) -0.0073(7)
C46 0.054(2) 0.059(2) 0.0492(19) 0.0063(16) -0.0210(16) -0.0138(17)

loop_
_atom_type_symbol
_atom_type_description
_atom_type_scat_dispersion_real
_atom_type_scat_dispersion_imag
_atom_type_scat_source
C C 0.0033 0.0016 'International Tables Vol C Tables 4.2.6.8 and 6.1.1.4'
H H 0.0000 0.0000 'International Tables Vol C Tables 4.2.6.8 and 6.1.1.4'
Cl Cl 0.1484 0.1585 'International Tables Vol C Tables 4.2.6.8 and 6.1.1.4'
F F 0.0171 0.0103 'International Tables Vol C Tables 4.2.6.8 and 6.1.1.4'
O O 0.0106 0.0060 'International Tables Vol C Tables 4.2.6.8 and 6.1.1.4'
S S 0.1246 0.1234 'International Tables Vol C Tables 4.2.6.8 and 6.1.1.4'

loop_
_geom_angle_atom_site_label_1
_geom_angle_atom_site_label_2
_geom_angle_atom_site_label_3
_geom_angle
_geom_angle_site_symmetry_1
_geom_angle_site_symmetry_3
_geom_angle_publ_flag
O3 S1 O4 119.15(11) . . ?
O3 S1 C16 106.97(10) . . ?
O3 S1 C17 108.27(10) . . ?
O4 S1 C16 111.51(10) . . ?
O4 S1 C17 107.53(11) . . ?
C16 S1 C17 102.03(10) . . ?
O5 S2 C31 106.78(10) . . ?
O5 S2 C32 107.55(10) . . ?
O6 S2 O5 118.33(10) . . ?
O6 S2 C31 111.89(10) . . ?
O6 S2 C32 107.97(10) . . ?
C32 S2 C31 103.21(10) . . ?
C9 O1 C1 120.79(16) . . ?
C38 O2 C8 117.07(16) . . ?
O1 C1 C2 110.20(17) . . ?
C3 C2 C1 118.44(19) . . ?
C3 C2 C7 118.9(2) . . ?
C7 C2 C1 122.64(19) . . ?
C4 C3 C2 121.0(2) . . ?
C5 C4 C3 120.2(2) . . ?
C4 C5 C6 119.5(2) . . ?
C5 C6 C7 121.0(2) . . ?
C2 C7 C8 121.89(19) . . ?
C6 C7 C2 119.4(2) . . ?
C6 C7 C8 118.72(19) . . ?
O2 C8 C7 109.74(16) . . ?
O1 C9 C10 117.74(18) . . ?
C16 C9 O1 114.05(18) . . ?
C16 C9 C10 128.08(19) . . ?
C11 C10 C9 119.12(19) . . ?
C15 C10 C9 121.23(19) . . ?
C15 C10 C11 119.63(19) . . ?
C12 C11 C10 119.8(2) . . ?
C13 C12 C11 120.1(2) . . ?
C14 C13 C12 120.3(2) . . ?
C13 C14 C15 119.9(2) . . ?
C14 C15 C10 120.3(2) . . ?
C9 C16 S1 123.49(16) . . ?
C9 C16 C23 120.95(18) . . ?
C23 C16 S1 114.83(15) . . ?
C18 C17 S1 120.51(17) . . ?
C22 C17 S1 118.89(18) . . ?
C22 C17 C18 120.5(2) . . ?
C19 C18 C17 120.1(2) . . ?
C20 C19 C18 118.0(3) . . ?
F1 C20 C19 118.7(3) . . ?
F1 C20 C21 118.2(3) . . ?
C21 C20 C19 123.1(3) . . ?
C20 C21 C22 119.1(3) . . ?
C21 C22 C17 119.3(3) . . ?
C24 C23 C16 113.15(17) . . ?
C25 C24 C23 118.77(19) . . ?
C25 C24 C29 119.4(2) . . ?
C29 C24 C23 121.71(18) . . ?
C26 C25 C24 121.2(2) . . ?
C25 C26 C27 119.9(2) . . ?
C28 C27 C26 119.4(2) . . ?
C27 C28 C29 121.5(2) . . ?
C24 C29 C30 119.68(18) . . ?
C28 C29 C24 118.63(19) . . ?
C28 C29 C30 121.69(19) . . ?
C31 C30 C29 114.34(17) . . ?
C30 C31 S2 115.74(15) . . ?
C38 C31 S2 121.58(16) . . ?
C38 C31 C30 122.22(19) . . ?
C33 C32 S2 119.34(17) . . ?
C37 C32 S2 119.08(16) . . ?
C37 C32 C33 121.6(2) . . ?
C34 C33 C32 119.0(2) . . ?
C35 C34 C33 118.2(2) . . ?
F2 C35 C34 118.5(2) . . ?
F2 C35 C36 117.8(2) . . ?
C34 C35 C36 123.7(2) . . ?
C35 C36 C37 118.0(2) . . ?
C36 C37 C32 119.4(2) . . ?
O2 C38 C39 114.37(17) . . ?
C31 C38 O2 116.30(18) . . ?
C31 C38 C39 129.12(19) . . ?
C40 C39 C38 121.83(19) . . ?
C40 C39 C44 119.7(2) . . ?
C44 C39 C38 118.23(19) . . ?
C41 C40 C39 119.9(2) . . ?
C42 C41 C40 120.2(2) . . ?
C41 C42 C43 120.4(2) . . ?
C42 C43 C44 119.9(2) . . ?
C43 C44 C39 119.9(2) . . ?
Cl2 C45 Cl1 110.29(16) . . ?
Cl2 C45 Cl3 111.14(15) . . ?
Cl3 C45 Cl1 109.71(14) . . ?
Cl4 C46 Cl6 109.6(2) . . ?
Cl5 C46 Cl4 110.6(2) . . ?
Cl5 C46 Cl6 109.9(2) . . ?

loop_
_geom_bond_atom_site_label_1
_geom_bond_atom_site_label_2
_geom_bond_distance
_geom_bond_site_symmetry_2
_geom_bond_publ_flag
S1 O3 1.4382(17) . ?
S1 O4 1.4414(17) . ?
S1 C16 1.757(2) . ?
S1 C17 1.763(2) . ?
S2 O5 1.4425(16) . ?
S2 O6 1.4375(16) . ?
S2 C31 1.769(2) . ?
S2 C32 1.764(2) . ?
F1 C20 1.348(3) . ?
F2 C35 1.355(3) . ?
O1 C1 1.454(2) . ?
O1 C9 1.363(2) . ?
O2 C8 1.452(2) . ?
O2 C38 1.372(2) . ?
C1 C2 1.507(3) . ?
C2 C3 1.394(3) . ?
C2 C7 1.403(3) . ?
C3 C4 1.387(3) . ?
C4 C5 1.379(4) . ?
C5 C6 1.388(3) . ?
C6 C7 1.394(3) . ?
C7 C8 1.507(3) . ?
C9 C10 1.485(3) . ?
C9 C16 1.346(3) . ?
C10 C11 1.394(3) . ?
C10 C15 1.393(3) . ?
C11 C12 1.389(3) . ?
C12 C13 1.387(3) . ?
C13 C14 1.383(4) . ?
C14 C15 1.386(3) . ?
C16 C23 1.517(3) . ?
C17 C18 1.390(3) . ?
C17 C22 1.390(3) . ?
C18 C19 1.385(4) . ?
C19 C20 1.374(4) . ?
C20 C21 1.367(5) . ?
C21 C22 1.383(4) . ?
C23 C24 1.517(3) . ?
C24 C25 1.393(3) . ?
C24 C29 1.402(3) . ?
C25 C26 1.380(3) . ?
C26 C27 1.387(3) . ?
C27 C28 1.386(3) . ?
C28 C29 1.395(3) . ?
C29 C30 1.522(3) . ?
C30 C31 1.512(3) . ?
C31 C38 1.343(3) . ?
C32 C33 1.392(3) . ?
C32 C37 1.386(3) . ?
C33 C34 1.389(3) . ?
C34 C35 1.371(4) . ?
C35 C36 1.381(4) . ?
C36 C37 1.384(3) . ?
C38 C39 1.485(3) . ?
C39 C40 1.394(3) . ?
C39 C44 1.399(3) . ?
C40 C41 1.389(3) . ?
C41 C42 1.383(4) . ?
C42 C43 1.386(4) . ?
C43 C44 1.390(3) . ?
Cl1 C45 1.767(3) . ?
Cl2 C45 1.752(3) . ?
Cl3 C45 1.765(3) . ?
Cl4 C46 1.761(4) . ?
Cl5 C46 1.748(4) . ?
Cl6 C46 1.764(4) . ?
